data_4315918
loop_
_publ_author_name
'Chih-Min Wang'
'Chia-Hui Lin'
'Ciao-Wei Yang'
'Kwang-Hwa Lii'

_publ_contact_author
;
Kwang-Hwa Lii
Department of Chemistry
National Central University
Jhongli, Taiwan 320
;
_publ_contact_author_email
;
liikh@cc.ncu.edu.tw
;
_publ_section_title
;
 Zinc Germanates Incorporating Organic Amine Ligands: Solvothermal
 Synthesis and Structural Characterization of Zn2Ge4O10(NH2CH2CH2CH2NH2)
 and ZnGe2O5(NH2CH2CH2NH2)
;
_journal_name_full 'Inorganic Chemistry'
_journal_page_first 5783
_journal_page_last 5785
_journal_paper_doi 10.1021/ic1004825
_journal_volume 49
_journal_year 2010
_chemical_formula_moiety Zn2Ge4O10(NH2CH2CH2CH2NH2)
_chemical_formula_sum 'C3 H10 Ge4 N2 O10 Zn2'
_chemical_formula_weight 655.23
_chemical_name_systematic
; 
 ? 
;
_space_group_IT_number 14
_symmetry_cell_setting monoclinic
_symmetry_space_group_name_Hall '-P 2ybc'
_symmetry_space_group_name_H-M 'P 1 21/c 1'
_atom_sites_solution_hydrogens geom
_atom_sites_solution_primary direct
_atom_sites_solution_secondary difmap
_audit_creation_method SHELXL-97
_cell_angle_alpha 90.00
_cell_angle_beta 98.0010(10)
_cell_angle_gamma 90.00
_cell_formula_units_Z 4
_cell_length_a 13.5126(2)
_cell_length_b 10.14710(10)
_cell_length_c 9.84420(10)
_cell_measurement_temperature 293(2)
_cell_volume 1336.64(3)
_computing_cell_refinement 'Oxford Gemin A'
_computing_data_collection 'Oxford Gemin A'
_computing_data_reduction 'Oxford Gemin A'
_computing_molecular_graphics Diamond
_computing_structure_refinement 'SHELXL-97 (Sheldrick, 1997)'
_computing_structure_solution 'SHELXS-97 (Sheldrick, 1990)'
_diffrn_ambient_temperature 293(2)
_diffrn_measured_fraction_theta_full 1.000
_diffrn_measured_fraction_theta_max 1.000
_diffrn_measurement_device_type CCD
_diffrn_measurement_method 'omega scan'
_diffrn_radiation_monochromator graphite
_diffrn_radiation_source 'fine-focus sealed tube'
_diffrn_radiation_type MoK\a
_diffrn_radiation_wavelength 0.71073
_diffrn_reflns_av_R_equivalents 0.0228
_diffrn_reflns_av_sigmaI/netI 0.0170
_diffrn_reflns_limit_h_max 17
_diffrn_reflns_limit_h_min -17
_diffrn_reflns_limit_k_max 12
_diffrn_reflns_limit_k_min -13
_diffrn_reflns_limit_l_max 12
_diffrn_reflns_limit_l_min -12
_diffrn_reflns_number 13848
_diffrn_reflns_theta_full 27.48
_diffrn_reflns_theta_max 27.48
_diffrn_reflns_theta_min 2.52
_exptl_absorpt_coefficient_mu 12.463
_exptl_absorpt_correction_T_max 1.00000
_exptl_absorpt_correction_T_min 0.57797
_exptl_absorpt_correction_type multi-scan
_exptl_absorpt_process_details 'SADABS program'
_exptl_crystal_colour colorless
_exptl_crystal_density_diffrn 3.256
_exptl_crystal_density_meas ?
_exptl_crystal_density_method 'not measured'
_exptl_crystal_description block
_exptl_crystal_F_000 1240
_exptl_crystal_size_max 0.3
_exptl_crystal_size_mid 0.2
_exptl_crystal_size_min 0.2
_refine_diff_density_max 0.546
_refine_diff_density_min -0.376
_refine_diff_density_rms 0.098
_refine_ls_extinction_coef 0.00143(7)
_refine_ls_extinction_expression Fc^*^=kFc[1+0.001xFc^2^\l^3^/sin(2\q)]^-1/4^
_refine_ls_extinction_method SHELXL
_refine_ls_goodness_of_fit_ref 1.049
_refine_ls_hydrogen_treatment constr
_refine_ls_matrix_type full
_refine_ls_number_parameters 191
_refine_ls_number_reflns 3067
_refine_ls_number_restraints 0
_refine_ls_restrained_S_all 1.049
_refine_ls_R_factor_all 0.0177
_refine_ls_R_factor_gt 0.0149
_refine_ls_shift/su_max 0.001
_refine_ls_shift/su_mean 0.000
_refine_ls_structure_factor_coef Fsqd
_refine_ls_weighting_details 'calc w=1/[\s^2^(Fo^2^)+(0.0163P)^2^+1.2525P] where P=(Fo^2^+2Fc^2^)/3'
_refine_ls_weighting_scheme calc
_refine_ls_wR_factor_gt 0.0356
_refine_ls_wR_factor_ref 0.0361
_reflns_number_gt 2837
_reflns_number_total 3067
_reflns_threshold_expression >2sigma(I)
_cod_data_source_file ic1004825_si_002_1.cif
_cod_data_source_block 1
_cod_depositor_comments
;
The following automatic conversions were performed:

'_exptl_crystal_density_meas' value 'not measured' was changed to '?'
- the value is perceived as not measured.

Automatic conversion script
Id: cif_fix_values 3008 2015-01-20 13:52:24Z robertas 
;
_cod_database_code 4315918

loop_
_symmetry_equiv_pos_as_xyz
'x, y, z'
'-x, y+1/2, -z+1/2'
'-x, -y, -z'
'x, -y-1/2, z-1/2'

loop_
_atom_site_label
_atom_site_type_symbol
_atom_site_fract_x
_atom_site_fract_y
_atom_site_fract_z
_atom_site_U_iso_or_equiv
_atom_site_adp_type
_atom_site_occupancy
_atom_site_symmetry_multiplicity
_atom_site_calc_flag
_atom_site_refinement_flags
_atom_site_disorder_assembly
_atom_site_disorder_group
Ge1 Ge 0.436724(16) 0.61012(2) 0.17771(2) 0.00375(6) Uani 1 1 d . . .
Ge2 Ge 0.470310(16) 0.65724(2) -0.12108(2) 0.00358(6) Uani 1 1 d . . .
Ge3 Ge 0.027346(16) 0.57908(2) -0.29221(2) 0.00420(6) Uani 1 1 d . . .
Ge4 Ge 0.043966(16) 0.80554(2) -0.08520(2) 0.00416(6) Uani 1 1 d . . .
Zn1 Zn 0.232400(18) 0.60409(3) -0.06026(2) 0.00481(6) Uani 1 1 d . . .
Zn2 Zn 0.260645(18) 0.84748(3) 0.13957(2) 0.00504(6) Uani 1 1 d . . .
O1 O 0.31663(11) 0.66194(16) 0.13052(15) 0.0072(3) Uani 1 1 d . . .
O2 O 0.49170(11) 0.67751(15) 0.33494(15) 0.0060(3) Uani 1 1 d . . .
O3 O 0.44634(11) 0.43846(15) 0.20291(15) 0.0063(3) Uani 1 1 d . . .
O4 O 0.51454(11) 0.65117(16) 0.05469(15) 0.0071(3) Uani 1 1 d . . .
O5 O 0.34806(11) 0.61298(15) -0.16733(15) 0.0066(3) Uani 1 1 d . . .
O6 O 0.15544(11) 0.57834(16) -0.25998(15) 0.0061(3) Uani 1 1 d . . .
O7 O -0.02939(11) 0.42514(15) -0.28460(15) 0.0070(3) Uani 1 1 d . . .
O8 O -0.02193(11) 0.64637(16) -0.45217(15) 0.0070(3) Uani 1 1 d . . .
O9 O -0.02000(11) 0.66598(15) -0.15966(15) 0.0068(3) Uani 1 1 d . . .
O10 O 0.16728(11) 0.77434(16) -0.02779(15) 0.0073(3) Uani 1 1 d . . .
N1 N 0.20431(14) 0.42516(19) 0.02370(19) 0.0085(4) Uani 1 1 d . . .
H1 H 0.2369 0.4372 0.0943 0.050 Uiso 1 1 d . . .
H2 H 0.1527 0.4170 0.0590 0.050 Uiso 1 1 d . . .
N2 N 0.34193(14) -0.02939(19) 0.02814(19) 0.0087(4) Uani 1 1 d . . .
H9 H 0.3899 0.0077 0.0819 0.050 Uiso 1 1 d . . .
H10 H 0.3755 -0.0825 -0.0262 0.050 Uiso 1 1 d . . .
C1 C 0.22969(17) 0.3098(2) -0.0581(2) 0.0087(4) Uani 1 1 d . . .
H3 H 0.2809 0.3338 -0.1129 0.050 Uiso 1 1 d . . .
H4 H 0.1753 0.2960 -0.1278 0.050 Uiso 1 1 d . . .
C2 C 0.25804(16) 0.1882(2) 0.0298(2) 0.0085(4) Uani 1 1 d . . .
H5 H 0.3143 0.2082 0.1042 0.050 Uiso 1 1 d . . .
H6 H 0.2029 0.1572 0.0730 0.050 Uiso 1 1 d . . .
C3 C 0.28910(18) 0.0768(2) -0.0581(2) 0.0103(5) Uani 1 1 d . . .
H7 H 0.3214 0.1041 -0.1269 0.050 Uiso 1 1 d . . .
H8 H 0.2329 0.0398 -0.1210 0.050 Uiso 1 1 d . . .

loop_
_atom_site_aniso_label
_atom_site_aniso_U_11
_atom_site_aniso_U_22
_atom_site_aniso_U_33
_atom_site_aniso_U_23
_atom_site_aniso_U_13
_atom_site_aniso_U_12
Ge1 0.00406(11) 0.00315(12) 0.00385(11) -0.00020(8) -0.00008(8) 0.00049(8)
Ge2 0.00359(11) 0.00322(12) 0.00384(10) 0.00022(8) 0.00023(8) 0.00012(8)
Ge3 0.00403(11) 0.00418(11) 0.00429(10) -0.00029(8) 0.00028(8) -0.00063(9)
Ge4 0.00386(11) 0.00369(11) 0.00470(10) -0.00036(9) -0.00026(8) 0.00047(8)
Zn1 0.00458(12) 0.00431(13) 0.00545(12) 0.00001(9) 0.00042(9) 0.00050(9)
Zn2 0.00462(12) 0.00496(13) 0.00541(12) -0.00022(9) 0.00025(9) 0.00073(9)
O1 0.0065(7) 0.0079(8) 0.0068(7) -0.0014(6) -0.0009(6) 0.0016(6)
O2 0.0083(7) 0.0043(7) 0.0051(7) -0.0010(6) 0.0002(6) 0.0005(6)
O3 0.0064(7) 0.0040(8) 0.0091(7) 0.0010(6) 0.0031(6) 0.0005(6)
O4 0.0061(7) 0.0103(8) 0.0046(7) 0.0008(6) 0.0001(6) -0.0011(6)
O5 0.0052(7) 0.0088(8) 0.0055(7) 0.0010(6) -0.0002(6) -0.0009(6)
O6 0.0034(7) 0.0095(8) 0.0053(7) 0.0003(6) 0.0003(6) -0.0005(6)
O7 0.0088(8) 0.0060(8) 0.0063(7) 0.0001(6) 0.0016(6) -0.0035(6)
O8 0.0058(7) 0.0102(8) 0.0048(7) 0.0028(6) 0.0003(6) 0.0006(6)
O9 0.0069(7) 0.0063(8) 0.0073(7) -0.0027(6) 0.0016(6) -0.0013(6)
O10 0.0060(7) 0.0072(8) 0.0081(7) -0.0016(6) -0.0017(6) 0.0017(6)
N1 0.0106(9) 0.0067(9) 0.0086(9) 0.0002(7) 0.0027(7) 0.0004(8)
N2 0.0091(9) 0.0065(10) 0.0106(9) 0.0002(8) 0.0021(7) 0.0012(8)
C1 0.0115(11) 0.0046(11) 0.0099(10) -0.0002(9) 0.0010(9) 0.0000(9)
C2 0.0070(10) 0.0083(11) 0.0098(10) 0.0003(9) 0.0004(8) 0.0000(9)
C3 0.0138(11) 0.0079(11) 0.0092(10) 0.0033(9) 0.0015(9) 0.0029(9)

loop_
_atom_type_symbol
_atom_type_description
_atom_type_scat_dispersion_real
_atom_type_scat_dispersion_imag
_atom_type_scat_source
C C 0.0033 0.0016 'International Tables Vol C Tables 4.2.6.8 and 6.1.1.4'
H H 0.0000 0.0000 'International Tables Vol C Tables 4.2.6.8 and 6.1.1.4'
N N 0.0061 0.0033 'International Tables Vol C Tables 4.2.6.8 and 6.1.1.4'
O O 0.0106 0.0060 'International Tables Vol C Tables 4.2.6.8 and 6.1.1.4'
Zn Zn 0.2839 1.4301 'International Tables Vol C Tables 4.2.6.8 and 6.1.1.4'
Ge Ge 0.1547 1.8001 'International Tables Vol C Tables 4.2.6.8 and 6.1.1.4'

loop_
_geom_angle_atom_site_label_1
_geom_angle_atom_site_label_2
_geom_angle_atom_site_label_3
_geom_angle
_geom_angle_site_symmetry_1
_geom_angle_site_symmetry_3
_geom_angle_publ_flag
O1 Ge1 O2 112.87(7) . . ?
O1 Ge1 O4 112.08(7) . . ?
O2 Ge1 O4 107.08(7) . . ?
O1 Ge1 O3 113.04(7) . . ?
O2 Ge1 O3 104.28(7) . . ?
O4 Ge1 O3 106.94(7) . . ?
O5 Ge2 O4 115.96(7) . . ?
O5 Ge2 O3 112.83(7) . 3_665 ?
O4 Ge2 O3 106.26(7) . 3_665 ?
O5 Ge2 O2 111.65(7) . 4_575 ?
O4 Ge2 O2 103.34(7) . 4_575 ?
O3 Ge2 O2 105.90(7) 3_665 4_575 ?
O6 Ge3 O7 115.20(7) . . ?
O6 Ge3 O8 114.42(7) . . ?
O7 Ge3 O8 105.77(7) . . ?
O6 Ge3 O9 108.98(7) . . ?
O7 Ge3 O9 102.04(7) . . ?
O8 Ge3 O9 109.66(7) . . ?
O10 Ge4 O8 112.15(7) . 4_576 ?
O10 Ge4 O7 111.94(7) . 2_554 ?
O8 Ge4 O7 109.63(7) 4_576 2_554 ?
O10 Ge4 O9 112.73(7) . . ?
O8 Ge4 O9 105.28(7) 4_576 . ?
O7 Ge4 O9 104.64(7) 2_554 . ?
O10 Zn1 O5 116.17(7) . . ?
O10 Zn1 N1 126.46(7) . . ?
O5 Zn1 N1 116.93(7) . . ?
O10 Zn1 O6 94.92(6) . . ?
O5 Zn1 O6 80.49(6) . . ?
N1 Zn1 O6 99.85(7) . . ?
O10 Zn1 O1 79.24(6) . . ?
O5 Zn1 O1 95.21(6) . . ?
N1 Zn1 O1 89.70(7) . . ?
O6 Zn1 O1 170.45(6) . . ?
O10 Zn1 Zn2 97.64(4) . 4_575 ?
O5 Zn1 Zn2 43.67(4) . 4_575 ?
N1 Zn1 Zn2 125.72(5) . 4_575 ?
O6 Zn1 Zn2 40.00(4) . 4_575 ?
O1 Zn1 Zn2 132.76(4) . 4_575 ?
O10 Zn1 Zn2 40.02(4) . . ?
O5 Zn1 Zn2 104.93(4) . . ?
N1 Zn1 Zn2 117.11(5) . . ?
O6 Zn1 Zn2 132.94(4) . . ?
O1 Zn1 Zn2 39.84(4) . . ?
Zn2 Zn1 Zn2 117.085(9) 4_575 . ?
O6 Zn2 O1 131.87(6) 4_576 . ?
O6 Zn2 O10 97.64(6) 4_576 . ?
O1 Zn2 O10 79.77(6) . . ?
O6 Zn2 N2 120.17(7) 4_576 1_565 ?
O1 Zn2 N2 107.85(7) . 1_565 ?
O10 Zn2 N2 95.97(7) . 1_565 ?
O6 Zn2 O5 80.28(6) 4_576 4_576 ?
O1 Zn2 O5 92.86(6) . 4_576 ?
O10 Zn2 O5 168.13(6) . 4_576 ?
N2 Zn2 O5 95.15(7) 1_565 4_576 ?
O6 Zn2 Zn1 42.95(4) 4_576 4_576 ?
O1 Zn2 Zn1 106.67(4) . 4_576 ?
O10 Zn2 Zn1 132.85(4) . 4_576 ?
N2 Zn2 Zn1 123.92(5) 1_565 4_576 ?
O5 Zn2 Zn1 40.50(4) 4_576 4_576 ?
O6 Zn2 Zn1 125.08(4) 4_576 . ?
O1 Zn2 Zn1 42.30(4) . . ?
O10 Zn2 Zn1 38.11(4) . . ?
N2 Zn2 Zn1 99.74(5) 1_565 . ?
O5 Zn2 Zn1 135.15(4) 4_576 . ?
Zn1 Zn2 Zn1 134.943(10) 4_576 . ?
Ge1 O1 Zn2 128.16(9) . . ?
Ge1 O1 Zn1 121.60(8) . . ?
Zn2 O1 Zn1 97.86(6) . . ?
Ge1 O2 Ge2 121.42(8) . 4_576 ?
Ge1 O3 Ge2 121.27(9) . 3_665 ?
Ge2 O4 Ge1 122.24(9) . . ?
Ge2 O5 Zn1 131.77(8) . . ?
Ge2 O5 Zn2 125.62(8) . 4_575 ?
Zn1 O5 Zn2 95.82(6) . 4_575 ?
Ge3 O6 Zn2 132.75(8) . 4_575 ?
Ge3 O6 Zn1 121.73(8) . . ?
Zn2 O6 Zn1 97.05(6) 4_575 . ?
Ge3 O7 Ge4 126.31(9) . 2_544 ?
Ge4 O8 Ge3 127.48(9) 4_575 . ?
Ge4 O9 Ge3 120.04(8) . . ?
Ge4 O10 Zn1 122.72(8) . . ?
Ge4 O10 Zn2 130.84(9) . . ?
Zn1 O10 Zn2 101.87(7) . . ?
C1 N1 Zn1 114.13(14) . . ?
C1 N1 H1 117.5 . . ?
Zn1 N1 H1 96.2 . . ?
C1 N1 H2 114.9 . . ?
Zn1 N1 H2 118.2 . . ?
H1 N1 H2 92.6 . . ?
C3 N2 Zn2 119.30(14) . 1_545 ?
C3 N2 H9 107.0 . . ?
Zn2 N2 H9 110.2 1_545 . ?
C3 N2 H10 109.1 . . ?
Zn2 N2 H10 107.1 1_545 . ?
H9 N2 H10 102.8 . . ?
N1 C1 C2 112.81(18) . . ?
N1 C1 H3 109.9 . . ?
C2 C1 H3 112.2 . . ?
N1 C1 H4 107.2 . . ?
C2 C1 H4 113.7 . . ?
H3 C1 H4 100.2 . . ?
C3 C2 C1 110.25(18) . . ?
C3 C2 H5 109.0 . . ?
C1 C2 H5 110.9 . . ?
C3 C2 H6 107.5 . . ?
C1 C2 H6 111.5 . . ?
H5 C2 H6 107.5 . . ?
N2 C3 C2 111.23(18) . . ?
N2 C3 H7 114.0 . . ?
C2 C3 H7 113.7 . . ?
N2 C3 H8 110.4 . . ?
C2 C3 H8 113.1 . . ?
H7 C3 H8 93.2 . . ?

loop_
_geom_bond_atom_site_label_1
_geom_bond_atom_site_label_2
_geom_bond_distance
_geom_bond_site_symmetry_2
_geom_bond_publ_flag
Ge1 O1 1.7076(15) . ?
Ge1 O2 1.7593(15) . ?
Ge1 O4 1.7608(15) . ?
Ge1 O3 1.7617(16) . ?
Ge2 O5 1.7112(15) . ?
Ge2 O4 1.7513(15) . ?
Ge2 O3 1.7643(15) 3_665 ?
Ge2 O2 1.7657(15) 4_575 ?
Ge3 O6 1.7157(15) . ?
Ge3 O7 1.7462(16) . ?
Ge3 O8 1.7600(15) . ?
Ge3 O9 1.7669(15) . ?
Ge4 O10 1.7129(15) . ?
Ge4 O8 1.7522(15) 4_576 ?
Ge4 O7 1.7562(15) 2_554 ?
Ge4 O9 1.7645(15) . ?
Zn1 O10 1.9847(16) . ?
Zn1 O5 2.0051(15) . ?
Zn1 N1 2.0520(19) . ?
Zn1 O6 2.1085(14) . ?
Zn1 O1 2.1383(15) . ?
Zn1 Zn2 3.0713(3) 4_575 ?
Zn1 Zn2 3.1473(3) . ?
Zn2 O6 1.9892(15) 4_576 ?
Zn2 O1 2.0355(16) . ?
Zn2 O10 2.0683(15) . ?
Zn2 N2 2.0751(19) 1_565 ?
Zn2 O5 2.1319(14) 4_576 ?
Zn2 Zn1 3.0713(3) 4_576 ?
O2 Ge2 1.7657(15) 4_576 ?
O3 Ge2 1.7643(15) 3_665 ?
O5 Zn2 2.1319(14) 4_575 ?
O6 Zn2 1.9892(15) 4_575 ?
O7 Ge4 1.7562(15) 2_544 ?
O8 Ge4 1.7522(15) 4_575 ?
N1 C1 1.488(3) . ?
N1 H1 0.7789 . ?
N1 H2 0.8255 . ?
N2 C3 1.491(3) . ?
N2 Zn2 2.0751(19) 1_545 ?
N2 H9 0.8639 . ?
N2 H10 0.9218 . ?
C1 C2 1.525(3) . ?
C1 H3 0.9659 . ?
C1 H4 0.9434 . ?
C2 C3 1.518(3) . ?
C2 H5 1.0000 . ?
C2 H6 0.9607 . ?
C3 H7 0.8990 . ?
C3 H8 0.9851 . ?
